data_1530549
loop_
_publ_author_name
'Parise, J.B.'
'McCarron, E.M.'
'Sleight, A.W.'

_publ_section_title
;
 A new modification of Re O3 -type Mo O3 and the deuterated intercalation
 compound from which it is derived: D0.99 Mo O3
;
_journal_name_full 'Materials Research Bulletin'
_journal_page_first 803
_journal_page_last 811
_journal_volume 22
_journal_year 1987
_chemical_formula_sum 'D0.99 Mo O3'
_chemical_name_systematic 'D.99 Mo O3'
_space_group_IT_number 204
_symmetry_space_group_name_Hall '-I 2 2 3'
_symmetry_space_group_name_H-M 'I m -3'
_cell_angle_alpha 90
_cell_angle_beta 90
_cell_angle_gamma 90
_cell_formula_units_Z 8
_cell_length_a 7.588
_cell_length_b 7.588
_cell_length_c 7.588
_cell_volume 436.900
_citation_journal_id_ASTM MRBUAC
_cod_data_source_file Parise_MRBUAC_1987_1444.cif
_cod_data_source_block D0.99Mo1O3
_cod_original_cell_volume 436.8999
_cod_original_formula_sum 'D0.99 Mo1 O3'
_cod_database_code 1530549

loop_
_symmetry_equiv_pos_as_xyz
x,y,z
-x,-y,z
x,-y,-z
-x,y,-z
z,x,y
-z,-x,y
z,-x,-y
-z,x,-y
y,z,x
y,-z,-x
-y,z,-x
-y,-z,x
-x,-y,-z
x,y,-z
-x,y,z
x,-y,z
-z,-x,-y
z,x,-y
-z,x,y
z,-x,y
-y,-z,-x
-y,z,x
y,-z,x
y,z,-x
x+1/2,y+1/2,z+1/2
-x+1/2,-y+1/2,z+1/2
x+1/2,-y+1/2,-z+1/2
-x+1/2,y+1/2,-z+1/2
z+1/2,x+1/2,y+1/2
-z+1/2,-x+1/2,y+1/2
z+1/2,-x+1/2,-y+1/2
-z+1/2,x+1/2,-y+1/2
y+1/2,z+1/2,x+1/2
y+1/2,-z+1/2,-x+1/2
-y+1/2,z+1/2,-x+1/2
-y+1/2,-z+1/2,x+1/2
-x+1/2,-y+1/2,-z+1/2
x+1/2,y+1/2,-z+1/2
-x+1/2,y+1/2,z+1/2
x+1/2,-y+1/2,z+1/2
-z+1/2,-x+1/2,-y+1/2
z+1/2,x+1/2,-y+1/2
-z+1/2,x+1/2,y+1/2
z+1/2,-x+1/2,y+1/2
-y+1/2,-z+1/2,-x+1/2
-y+1/2,z+1/2,x+1/2
y+1/2,-z+1/2,x+1/2
y+1/2,z+1/2,-x+1/2

loop_
_atom_site_label
_atom_site_type_symbol
_atom_site_fract_x
_atom_site_fract_y
_atom_site_fract_z
_atom_site_occupancy
_atom_site_U_iso_or_equiv
D2 D 0 0.19 0.43 0.13 0.0
Mo1 Mo+6 0.25 0.25 0.25 1 0.0
D1 D 0 0.083 0.313 0.2 0.0
O1 O-2 0 0.2102 0.2857 1 0.0
